data_4348455
loop_
_publ_author_name
'Ogura, Satomi'
'Idobata, Yuki'
'Zhou, Biao'
'Kobayashi, Akiko'
'Takagi, Rina'
'Miyagawa, Kazuya'
'Kanoda, Kazushi'
'Kasai, Hidetaka'
'Nishibori, Eiji'
'Satoko, Chikatoshi'
'Delley, Bernard'

_publ_section_title
;
 Antiferromagnetic Ordering in the Single-Component Molecular Conductor
 [Pd(tmdt)2].
;
_journal_issue 15
_journal_name_full 'Inorganic chemistry'
_journal_page_first 7709
_journal_page_last 7716
_journal_paper_doi 10.1021/acs.inorgchem.6b01166
_journal_volume 55
_journal_year 2016
_chemical_formula_sum 'C18 H12 Pd S12'
_chemical_formula_weight 719.40
_space_group_crystal_system triclinic
_space_group_IT_number 2
_space_group_name_Hall '-P 1'
_space_group_name_H-M_alt 'P -1'
_atom_sites_solution_hydrogens geom
_audit_creation_method SHELXL-2013
_cell_angle_alpha 90.468(6)
_cell_angle_beta 96.332(7)
_cell_angle_gamma 103.677(7)
_cell_formula_units_Z 1
_cell_length_a 6.3704(6)
_cell_length_b 7.3181(7)
_cell_length_c 12.0808(10)
_cell_measurement_reflns_used 3933
_cell_measurement_temperature 200(2)
_cell_measurement_theta_max 18.551
_cell_measurement_theta_min 0.987
_cell_volume 543.55(9)
_computing_structure_refinement 'SHELXL-2013 (Sheldrick, 2013)'
_diffrn_ambient_temperature 200(2)
_diffrn_detector_area_resol_mean 10
_diffrn_measured_fraction_theta_full 1.000
_diffrn_measured_fraction_theta_max 0.956
_diffrn_measurement_device_type cylindrical_IP_camera_at_SPring-8_BL02B1
_diffrn_measurement_method 'phi or omega oscillation scans'
_diffrn_radiation_type synchrotron
_diffrn_radiation_wavelength 0.4136
_diffrn_reflns_av_unetI/netI 0.1018
_diffrn_reflns_Laue_measured_fraction_full 1.000
_diffrn_reflns_Laue_measured_fraction_max 0.956
_diffrn_reflns_limit_h_max 9
_diffrn_reflns_limit_h_min -9
_diffrn_reflns_limit_k_max 11
_diffrn_reflns_limit_k_min -11
_diffrn_reflns_limit_l_max 18
_diffrn_reflns_limit_l_min -18
_diffrn_reflns_number 14236
_diffrn_reflns_point_group_measured_fraction_full 1.000
_diffrn_reflns_point_group_measured_fraction_max 0.956
_diffrn_reflns_theta_full 14.369
_diffrn_reflns_theta_max 18.551
_diffrn_reflns_theta_min 0.987
_diffrn_source 'bending magnet'
_exptl_absorpt_coefficient_mu 1.393
_exptl_crystal_colour black
_exptl_crystal_density_diffrn 2.198
_exptl_crystal_description block
_exptl_crystal_F_000 358
_exptl_crystal_size_max 0.05
_exptl_crystal_size_mid 0.03
_exptl_crystal_size_min 0.02
_refine_diff_density_max 2.743
_refine_diff_density_min -1.193
_refine_diff_density_rms 0.290
_refine_ls_extinction_method none
_refine_ls_goodness_of_fit_ref 1.040
_refine_ls_hydrogen_treatment constr
_refine_ls_matrix_type full
_refine_ls_number_parameters 98
_refine_ls_number_reflns 14236
_refine_ls_number_restraints 0
_refine_ls_restrained_S_all 1.040
_refine_ls_R_factor_all 0.1095
_refine_ls_R_factor_gt 0.0690
_refine_ls_shift/su_max 0.000
_refine_ls_shift/su_mean 0.000
_refine_ls_structure_factor_coef Fsqd
_refine_ls_weighting_details 'w=1/[\s^2^(Fo^2^)+(0.1218P)^2^+0.5152P] where P=(Fo^2^+2Fc^2^)/3'
_refine_ls_weighting_scheme calc
_refine_ls_wR_factor_gt 0.1810
_refine_ls_wR_factor_ref 0.2165
_reflns_Friedel_coverage 0.000
_reflns_number_gt 10067
_reflns_number_total 14236
_reflns_threshold_expression 'I > 2\s(I)'
_cod_data_source_file ic6b01166_si_007.cif
_cod_data_source_block shelx
_cod_database_code 4348455
_shelx_space_group_comment
;
The symmetry employed for this shelxl refinement is uniquely defined
by the following loop, which should always be used as a source of
symmetry information in preference to the above space-group names.
They are only intended as comments.
;
_shelxl_version_number 2013-4

loop_
_space_group_symop_operation_xyz
'x, y, z'
'-x, -y, -z'

loop_
_atom_site_label
_atom_site_type_symbol
_atom_site_fract_x
_atom_site_fract_y
_atom_site_fract_z
_atom_site_U_iso_or_equiv
_atom_site_adp_type
_atom_site_occupancy
_atom_site_site_symmetry_order
_atom_site_calc_flag
_atom_site_refinement_flags_posn
_atom_site_refinement_flags_adp
_atom_site_refinement_flags_occupancy
Pd01 Pd -0.5000 0.5000 0.0000 0.0187(2) Uani 1 2 d S . P
S002 S -0.2399(3) 0.1893(3) 0.41915(16) 0.0243(4) Uani 1 1 d . . .
S003 S -0.8476(3) 0.4432(3) -0.09089(15) 0.0221(4) Uani 1 1 d . . .
S004 S 0.0241(3) 0.6732(3) 0.32896(15) 0.0233(4) Uani 1 1 d . . .
S005 S 0.1950(3) 0.1872(3) 0.35828(15) 0.0247(4) Uani 1 1 d . . .
S006 S -0.6290(3) 0.5604(3) 0.16325(15) 0.0232(4) Uani 1 1 d . . .
S007 S -0.4045(3) 0.6763(3) 0.39163(15) 0.0235(4) Uani 1 1 d . . .
C010 C 0.0378(12) 0.2252(11) 0.4614(6) 0.0220(14) Uiso 1 1 d . . .
C011 C -0.0214(12) 0.1320(11) 0.2545(7) 0.0228(14) Uiso 1 1 d . . .
C012 C -0.1282(11) 0.7165(10) 0.4323(6) 0.0186(13) Uiso 1 1 d . . .
C013 C -0.2191(12) 0.1329(11) 0.2814(6) 0.0228(14) Uiso 1 1 d . . .
C014 C -0.3927(12) 0.6158(11) 0.2538(6) 0.0219(14) Uiso 1 1 d . . .
C015 C -0.2646(13) 0.0466(12) 0.0896(7) 0.0271(15) Uiso 1 1 d . . .
H01A H -0.2827 0.1325 0.0283 0.032 Uiso 1 1 calc R U .
H01B H -0.3209 -0.0845 0.0600 0.032 Uiso 1 1 calc R U .
C016 C -0.3934(12) 0.0838(11) 0.1857(7) 0.0253(15) Uiso 1 1 d . . .
H01C H -0.4636 0.1892 0.1694 0.030 Uiso 1 1 calc R U .
H01D H -0.5056 -0.0298 0.2000 0.030 Uiso 1 1 calc R U .
C017 C -0.1917(11) 0.6135(10) 0.2241(6) 0.0200(13) Uiso 1 1 d . . .
C018 C -0.0214(13) 0.0794(12) 0.1344(7) 0.0262(15) Uiso 1 1 d . . .
H01E H 0.0314 -0.0364 0.1264 0.031 Uiso 1 1 calc R U .
H01F H 0.0693 0.1824 0.0957 0.031 Uiso 1 1 calc R U .

loop_
_atom_site_aniso_label
_atom_site_aniso_U_11
_atom_site_aniso_U_22
_atom_site_aniso_U_33
_atom_site_aniso_U_23
_atom_site_aniso_U_13
_atom_site_aniso_U_12
Pd01 0.0160(3) 0.0268(4) 0.0107(3) -0.0039(3) -0.0054(2) 0.0031(3)
S002 0.0174(8) 0.0391(11) 0.0152(8) -0.0056(8) -0.0048(6) 0.0077(8)
S003 0.0175(7) 0.0339(10) 0.0131(8) -0.0058(7) -0.0045(6) 0.0057(7)
S004 0.0166(7) 0.0374(11) 0.0140(8) -0.0065(7) -0.0050(6) 0.0060(8)
S005 0.0166(8) 0.0408(11) 0.0137(8) -0.0061(8) -0.0041(6) 0.0040(8)
S006 0.0161(7) 0.0369(11) 0.0136(8) -0.0050(7) -0.0047(6) 0.0038(7)
S007 0.0160(7) 0.0392(11) 0.0131(8) -0.0059(7) -0.0043(6) 0.0052(8)

loop_
_atom_type_symbol
_atom_type_description
_atom_type_scat_dispersion_real
_atom_type_scat_dispersion_imag
_atom_type_scat_source
C C -0.0001 0.0005 'International Tables Vol C Tables 4.2.6.8 and 6.1.1.4'
H H 0.0000 0.0000 'International Tables Vol C Tables 4.2.6.8 and 6.1.1.4'
S S 0.0444 0.0408 'International Tables Vol C Tables 4.2.6.8 and 6.1.1.4'
Pd Pd -0.5291 2.5715 'International Tables Vol C Tables 4.2.6.8 and 6.1.1.4'

loop_
_geom_angle_atom_site_label_1
_geom_angle_atom_site_label_2
_geom_angle_atom_site_label_3
_geom_angle
_geom_angle_site_symmetry_1
_geom_angle_site_symmetry_3
S003 Pd01 S003 180.0 2_465 .
S003 Pd01 S006 89.85(6) 2_465 2_465
S003 Pd01 S006 90.15(6) . 2_465
S003 Pd01 S006 90.15(6) 2_465 .
S003 Pd01 S006 89.85(6) . .
S006 Pd01 S006 180.0 2_465 .
C010 S002 C013 94.4(4) . .
C017 S003 Pd01 102.0(3) 2_465 .
C012 S004 C017 96.1(3) . .
C011 S005 C010 94.6(4) . .
C014 S006 Pd01 101.4(2) . .
C012 S007 C014 96.0(3) . .
C012 C010 S002 122.5(5) 2_566 .
C012 C010 S005 121.9(6) 2_566 .
S002 C010 S005 115.5(4) . .
C013 C011 C018 113.2(7) . .
C013 C011 S005 118.0(6) . .
C018 C011 S005 128.8(6) . .
C010 C012 S007 122.4(5) 2_566 .
C010 C012 S004 122.8(6) 2_566 .
S007 C012 S004 114.8(4) . .
C011 C013 C016 113.5(7) . .
C011 C013 S002 117.4(6) . .
C016 C013 S002 129.0(5) . .
C017 C014 S006 123.9(6) . .
C017 C014 S007 116.8(6) . .
S006 C014 S007 119.3(4) . .
C016 C015 C018 109.1(7) . .
C013 C016 C015 102.1(6) . .
C014 C017 S003 122.5(6) . 2_465
C014 C017 S004 116.2(6) . .
S003 C017 S004 121.3(4) 2_465 .
C011 C018 C015 102.0(6) . .

loop_
_geom_bond_atom_site_label_1
_geom_bond_atom_site_label_2
_geom_bond_distance
_geom_bond_site_symmetry_2
Pd01 S003 2.3028(18) 2_465
Pd01 S003 2.3029(18) .
Pd01 S006 2.2969(17) 2_465
Pd01 S006 2.2969(17) .
S002 C010 1.743(8) .
S002 C013 1.738(8) .
S003 C017 1.718(7) 2_465
S004 C012 1.734(7) .
S004 C017 1.734(8) .
S005 C011 1.727(8) .
S005 C010 1.741(7) .
S006 C014 1.723(8) .
S007 C012 1.729(7) .
S007 C014 1.734(8) .
C010 C012 1.370(11) 2_566
C011 C013 1.336(10) .
C011 C018 1.498(11) .
C012 C010 1.370(11) 2_566
C013 C016 1.490(12) .
C014 C017 1.371(9) .
C015 C016 1.551(10) .
C015 C018 1.545(11) .
C017 S003 1.718(7) 2_465
